data_4003286
loop_
_publ_author_name
'Ando, Shinji'
'Fukushima, Takanori'
'Yamaguchi, Takeo'

_publ_section_title
;
 Discrete Self-Assembly and Functionality of Guest Molecules in an Organic
 Framework
;
_journal_issue 16
_journal_name_full 'Chemistry of Materials'
_journal_page_first 5847
_journal_paper_doi 10.1021/acs.chemmater.6b02230
_journal_volume 28
_journal_year 2016
_chemical_formula_moiety 'C27 H17 N O, C5 H5 N'
_chemical_formula_sum 'C32 H22 N2 O'
_chemical_formula_weight 450.52
_space_group_IT_number 2
_space_group_name_Hall '-P 1'
_space_group_name_H-M_alt 'P -1'
_symmetry_cell_setting triclinic
_symmetry_space_group_name_Hall '-P 1'
_symmetry_space_group_name_H-M 'P -1'
_atom_sites_solution_hydrogens geom
_atom_sites_solution_primary direct
_atom_sites_solution_secondary difmap
_audit_creation_method SHELXL-97
_cell_angle_alpha 72.697(11)
_cell_angle_beta 86.345(16)
_cell_angle_gamma 72.304(14)
_cell_formula_units_Z 2
_cell_length_a 8.804(2)
_cell_length_b 9.4013(18)
_cell_length_c 14.585(4)
_cell_measurement_temperature 90(2)
_cell_measurement_theta_max 55.0
_cell_measurement_theta_min 3.5
_cell_volume 1097.5(5)
_computing_cell_refinement PROCESS-AUTO
_computing_data_collection PROCESS-AUTO
_computing_data_reduction PROCESS-AUTO
_computing_structure_refinement 'SHELXL-97 (Sheldrick, 1997)'
_computing_structure_solution 'SHELXS-97 (Sheldrick, 1990)'
_diffrn_ambient_temperature 90(2)
_diffrn_measured_fraction_theta_full 0.989
_diffrn_measured_fraction_theta_max 0.989
_diffrn_measurement_device_type 'Rigaku RAXIS-Rapid'
_diffrn_radiation_monochromator graphite
_diffrn_radiation_source 'fine-focus sealed tube'
_diffrn_radiation_type MoK\a
_diffrn_radiation_wavelength 0.71073
_diffrn_reflns_av_R_equivalents 0.0608
_diffrn_reflns_av_sigmaI/netI 0.0894
_diffrn_reflns_limit_h_max 16
_diffrn_reflns_limit_h_min -16
_diffrn_reflns_limit_k_max 17
_diffrn_reflns_limit_k_min -17
_diffrn_reflns_limit_l_max 27
_diffrn_reflns_limit_l_min -27
_diffrn_reflns_number 37255
_diffrn_reflns_theta_full 42.50
_diffrn_reflns_theta_max 42.50
_diffrn_reflns_theta_min 2.38
_exptl_absorpt_coefficient_mu 0.083
_exptl_absorpt_correction_T_max 0.9942
_exptl_absorpt_correction_T_min 0.9725
_exptl_absorpt_correction_type multi-scan
_exptl_absorpt_process_details
;
abscor
;
_exptl_crystal_colour orange
_exptl_crystal_density_diffrn 1.363
_exptl_crystal_density_method 'not measured'
_exptl_crystal_description pillar
_exptl_crystal_F_000 472
_exptl_crystal_size_max 0.34
_exptl_crystal_size_mid 0.10
_exptl_crystal_size_min 0.07
_refine_diff_density_max 0.590
_refine_diff_density_min -0.314
_refine_diff_density_rms 0.072
_refine_ls_extinction_method none
_refine_ls_goodness_of_fit_ref 0.940
_refine_ls_hydrogen_treatment mixed
_refine_ls_matrix_type full
_refine_ls_number_parameters 404
_refine_ls_number_reflns 15611
_refine_ls_number_restraints 0
_refine_ls_restrained_S_all 0.940
_refine_ls_R_factor_all 0.1224
_refine_ls_R_factor_gt 0.0614
_refine_ls_shift/su_max 0.001
_refine_ls_shift/su_mean 0.000
_refine_ls_structure_factor_coef Fsqd
_refine_ls_weighting_details 'calc w=1/[\s^2^(Fo^2^)+(0.0936P)^2^+0.0000P] where P=(Fo^2^+2Fc^2^)/3'
_refine_ls_weighting_scheme calc
_refine_ls_wR_factor_gt 0.1556
_refine_ls_wR_factor_ref 0.1877
_reflns_number_gt 8209
_reflns_number_total 15611
_reflns_threshold_expression >2sigma(I)
_cod_data_source_file cm6b02230_si_003.cif
_cod_data_source_block Comp-1
_cod_original_cell_volume 1097.6(4)
_cod_database_code 4003286

loop_
_symmetry_equiv_pos_as_xyz
'x, y, z'
'-x, -y, -z'

loop_
_atom_site_label
_atom_site_type_symbol
_atom_site_fract_x
_atom_site_fract_y
_atom_site_fract_z
_atom_site_U_iso_or_equiv
_atom_site_adp_type
_atom_site_occupancy
_atom_site_symmetry_multiplicity
_atom_site_calc_flag
O1 O -0.09753(8) 0.61924(8) 0.26939(5) 0.02317(15) Uani 1 1 d
N1 N 0.71839(9) -0.08752(9) 0.17849(5) 0.01672(13) Uani 1 1 d
N2 N 0.24462(11) 0.70110(13) 0.37330(8) 0.0310(2) Uani 1 1 d
C1 C 0.03728(9) 0.51842(9) 0.24981(6) 0.01525(14) Uani 1 1 d
C2 C 0.10919(9) 0.38829(9) 0.32797(6) 0.01401(13) Uani 1 1 d
C3 C 0.04504(10) 0.37243(11) 0.42169(6) 0.01752(15) Uani 1 1 d
C4 C 0.11068(11) 0.24403(11) 0.49696(7) 0.01952(16) Uani 1 1 d
C5 C 0.24414(11) 0.12378(11) 0.48252(7) 0.01980(16) Uani 1 1 d
C6 C 0.31055(10) 0.13563(10) 0.39417(6) 0.01664(15) Uani 1 1 d
C7 C 0.24658(9) 0.26914(9) 0.31344(6) 0.01352(13) Uani 1 1 d
C8 C 0.31281(9) 0.28416(9) 0.22189(6) 0.01345(13) Uani 1 1 d
C9 C 0.24388(9) 0.41758(9) 0.14487(6) 0.01383(13) Uani 1 1 d
C10 C 0.31073(10) 0.43893(10) 0.05157(6) 0.01738(15) Uani 1 1 d
C11 C 0.24299(11) 0.56651(11) -0.02361(7) 0.02039(17) Uani 1 1 d
C12 C 0.10380(11) 0.68302(11) -0.01054(7) 0.02128(17) Uani 1 1 d
C13 C 0.03629(10) 0.66865(10) 0.07742(7) 0.01909(16) Uani 1 1 d
C14 C 0.10342(9) 0.53632(9) 0.15811(6) 0.01481(14) Uani 1 1 d
C15 C 0.45290(9) 0.15775(9) 0.20600(6) 0.01347(13) Uani 1 1 d
C16 C 0.43238(10) 0.04865(9) 0.16337(6) 0.01467(14) Uani 1 1 d
C17 C 0.27926(10) 0.05289(11) 0.13348(7) 0.01824(15) Uani 1 1 d
C18 C 0.26392(11) -0.05311(12) 0.09088(7) 0.02145(17) Uani 1 1 d
C19 C 0.40132(12) -0.17009(12) 0.07545(7) 0.02214(17) Uani 1 1 d
C20 C 0.54953(11) -0.17913(11) 0.10360(7) 0.01974(16) Uani 1 1 d
C21 C 0.57008(10) -0.07121(9) 0.14932(6) 0.01555(14) Uani 1 1 d
C22 C 0.73819(10) 0.01631(10) 0.22006(6) 0.01510(14) Uani 1 1 d
C23 C 0.89546(10) -0.00234(11) 0.25228(7) 0.01909(16) Uani 1 1 d
C24 C 0.92087(11) 0.10174(12) 0.29291(7) 0.02169(17) Uani 1 1 d
C25 C 0.79339(11) 0.23086(12) 0.30361(7) 0.02090(17) Uani 1 1 d
C26 C 0.64134(11) 0.25003(10) 0.27573(6) 0.01740(15) Uani 1 1 d
C27 C 0.60835(9) 0.14348(9) 0.23384(6) 0.01401(13) Uani 1 1 d
C28 C 0.29005(13) 0.74189(13) 0.44489(8) 0.0275(2) Uani 1 1 d
C29 C 0.44695(13) 0.72478(13) 0.46539(8) 0.0260(2) Uani 1 1 d
C30 C 0.56471(12) 0.66434(12) 0.40828(8) 0.02495(19) Uani 1 1 d
C31 C 0.52080(13) 0.62166(12) 0.33329(8) 0.02551(19) Uani 1 1 d
C32 C 0.36044(14) 0.64161(14) 0.31890(8) 0.0285(2) Uani 1 1 d
H1 H -0.0487(16) 0.4552(16) 0.4312(10) 0.025(3) Uiso 1 1 d
H2 H 0.0615(18) 0.2396(17) 0.5607(11) 0.036(4) Uiso 1 1 d
H3 H 0.2909(17) 0.0305(18) 0.5366(11) 0.035(4) Uiso 1 1 d
H4 H 0.4000(17) 0.0511(17) 0.3826(10) 0.031(4) Uiso 1 1 d
H5 H 0.4026(16) 0.3614(16) 0.0426(10) 0.026(3) Uiso 1 1 d
H6 H 0.2929(18) 0.5780(18) -0.0866(11) 0.038(4) Uiso 1 1 d
H7 H 0.0590(17) 0.7780(17) -0.0658(10) 0.031(4) Uiso 1 1 d
H8 H -0.0607(17) 0.7505(17) 0.0855(11) 0.032(4) Uiso 1 1 d
H9 H -0.142(2) 0.718(2) 0.2198(13) 0.062(6) Uiso 1 1 d
H10 H 0.1849(17) 0.1311(17) 0.1459(10) 0.028(3) Uiso 1 1 d
H11 H 0.1420(15) -0.0524(15) 0.0662(9) 0.018(3) Uiso 1 1 d
H12 H 0.3871(17) -0.2452(17) 0.0442(11) 0.035(4) Uiso 1 1 d
H13 H 0.6524(17) -0.2638(17) 0.0951(10) 0.032(4) Uiso 1 1 d
H14 H 0.1978(18) 0.7914(18) 0.4869(11) 0.040(4) Uiso 1 1 d
H15 H 0.9868(17) -0.0960(18) 0.2442(11) 0.034(4) Uiso 1 1 d
H16 H 1.0322(18) 0.0850(18) 0.3169(11) 0.039(4) Uiso 1 1 d
H17 H 0.8156(16) 0.3118(16) 0.3336(10) 0.025(3) Uiso 1 1 d
H18 H 0.5529(17) 0.3355(16) 0.2836(10) 0.025(3) Uiso 1 1 d
H19 H 0.4738(19) 0.7578(19) 0.5205(12) 0.044(4) Uiso 1 1 d
H20 H 0.6794(17) 0.6499(17) 0.4203(10) 0.034(4) Uiso 1 1 d
H21 H 0.6061(19) 0.5768(19) 0.2899(11) 0.042(4) Uiso 1 1 d
H22 H 0.3258(19) 0.6133(19) 0.2638(12) 0.047(5) Uiso 1 1 d

loop_
_atom_site_aniso_label
_atom_site_aniso_U_11
_atom_site_aniso_U_22
_atom_site_aniso_U_33
_atom_site_aniso_U_23
_atom_site_aniso_U_13
_atom_site_aniso_U_12
O1 0.0176(3) 0.0185(3) 0.0240(3) -0.0046(2) 0.0056(2) 0.0055(2)
N1 0.0126(3) 0.0156(3) 0.0197(3) -0.0064(2) 0.0006(2) 0.0001(2)
N2 0.0230(4) 0.0366(5) 0.0356(5) -0.0129(4) 0.0022(4) -0.0100(4)
C1 0.0117(3) 0.0132(3) 0.0183(3) -0.0051(2) 0.0016(2) 0.0002(2)
C2 0.0121(3) 0.0138(3) 0.0153(3) -0.0054(2) 0.0014(2) -0.0018(2)
C3 0.0150(3) 0.0192(3) 0.0172(4) -0.0070(3) 0.0029(3) -0.0021(3)
C4 0.0182(4) 0.0230(4) 0.0156(4) -0.0050(3) 0.0033(3) -0.0047(3)
C5 0.0179(4) 0.0199(4) 0.0174(4) -0.0016(3) 0.0004(3) -0.0034(3)
C6 0.0144(3) 0.0153(3) 0.0173(3) -0.0031(3) 0.0001(3) -0.0018(3)
C7 0.0117(3) 0.0131(3) 0.0148(3) -0.0045(2) 0.0003(2) -0.0018(2)
C8 0.0117(3) 0.0126(3) 0.0153(3) -0.0052(2) 0.0001(2) -0.0013(2)
C9 0.0120(3) 0.0133(3) 0.0145(3) -0.0047(2) 0.0001(2) -0.0008(2)
C10 0.0168(3) 0.0178(3) 0.0147(3) -0.0046(3) 0.0015(3) -0.0015(3)
C11 0.0214(4) 0.0218(4) 0.0143(4) -0.0032(3) 0.0015(3) -0.0036(3)
C12 0.0190(4) 0.0204(4) 0.0185(4) -0.0004(3) -0.0017(3) -0.0021(3)
C13 0.0145(3) 0.0166(3) 0.0203(4) -0.0023(3) -0.0002(3) 0.0008(3)
C14 0.0119(3) 0.0134(3) 0.0161(3) -0.0032(2) 0.0000(2) -0.0004(2)
C15 0.0110(3) 0.0129(3) 0.0147(3) -0.0046(2) 0.0002(2) -0.0005(2)
C16 0.0127(3) 0.0140(3) 0.0164(3) -0.0064(2) 0.0004(2) -0.0009(2)
C17 0.0137(3) 0.0185(3) 0.0232(4) -0.0095(3) -0.0002(3) -0.0022(3)
C18 0.0179(4) 0.0229(4) 0.0269(4) -0.0130(3) -0.0006(3) -0.0050(3)
C19 0.0228(4) 0.0209(4) 0.0264(5) -0.0137(3) 0.0008(3) -0.0051(3)
C20 0.0190(4) 0.0167(3) 0.0242(4) -0.0109(3) 0.0016(3) -0.0016(3)
C21 0.0147(3) 0.0135(3) 0.0171(3) -0.0059(3) 0.0010(3) -0.0010(3)
C22 0.0116(3) 0.0149(3) 0.0164(3) -0.0044(2) 0.0010(2) -0.0009(2)
C23 0.0123(3) 0.0211(4) 0.0208(4) -0.0051(3) 0.0004(3) -0.0017(3)
C24 0.0142(3) 0.0277(4) 0.0232(4) -0.0070(3) -0.0012(3) -0.0064(3)
C25 0.0182(4) 0.0244(4) 0.0227(4) -0.0088(3) -0.0002(3) -0.0079(3)
C26 0.0156(3) 0.0178(3) 0.0198(4) -0.0078(3) -0.0001(3) -0.0041(3)
C27 0.0120(3) 0.0138(3) 0.0149(3) -0.0048(2) 0.0003(2) -0.0015(2)
C28 0.0246(5) 0.0298(5) 0.0310(5) -0.0125(4) 0.0058(4) -0.0098(4)
C29 0.0270(5) 0.0260(5) 0.0269(5) -0.0088(4) -0.0007(4) -0.0093(4)
C30 0.0194(4) 0.0221(4) 0.0324(5) -0.0072(4) -0.0020(4) -0.0051(3)
C31 0.0236(4) 0.0234(4) 0.0304(5) -0.0099(4) 0.0051(4) -0.0072(4)
C32 0.0276(5) 0.0322(5) 0.0284(5) -0.0108(4) -0.0003(4) -0.0110(4)

loop_
_atom_type_symbol
_atom_type_description
_atom_type_scat_dispersion_real
_atom_type_scat_dispersion_imag
_atom_type_scat_source
C C 0.0033 0.0016 'International Tables Vol C Tables 4.2.6.8 and 6.1.1.4'
H H 0.0000 0.0000 'International Tables Vol C Tables 4.2.6.8 and 6.1.1.4'
N N 0.0061 0.0033 'International Tables Vol C Tables 4.2.6.8 and 6.1.1.4'
O O 0.0106 0.0060 'International Tables Vol C Tables 4.2.6.8 and 6.1.1.4'

loop_
_geom_angle_atom_site_label_1
_geom_angle_atom_site_label_2
_geom_angle_atom_site_label_3
_geom_angle
C1 O1 H9 117.6(10)
C22 N1 C21 118.43(7)
C28 N2 C32 116.59(10)
O1 C1 C14 123.81(7)
O1 C1 C2 115.47(8)
C14 C1 C2 120.71(7)
C1 C2 C3 120.77(7)
C1 C2 C7 119.90(7)
C3 C2 C7 119.33(7)
C4 C3 C2 121.06(8)
C4 C3 H1 120.1(8)
C2 C3 H1 118.9(8)
C3 C4 C5 119.89(8)
C3 C4 H2 117.5(9)
C5 C4 H2 122.6(9)
C6 C5 C4 120.83(8)
C6 C5 H3 119.2(8)
C4 C5 H3 120.0(8)
C5 C6 C7 121.13(8)
C5 C6 H4 121.6(8)
C7 C6 H4 117.2(8)
C8 C7 C2 120.04(7)
C8 C7 C6 122.22(7)
C2 C7 C6 117.73(7)
C7 C8 C9 119.71(7)
C7 C8 C15 120.07(7)
C9 C8 C15 120.21(7)
C8 C9 C10 121.24(7)
C8 C9 C14 120.71(7)
C10 C9 C14 118.05(7)
C11 C10 C9 121.49(8)
C11 C10 H5 120.2(8)
C9 C10 H5 118.3(8)
C10 C11 C12 120.35(9)
C10 C11 H6 119.3(9)
C12 C11 H6 120.3(9)
C13 C12 C11 120.36(8)
C13 C12 H7 120.5(8)
C11 C12 H7 119.1(8)
C12 C13 C14 121.03(8)
C12 C13 H8 119.5(9)
C14 C13 H8 119.5(9)
C1 C14 C13 122.44(7)
C1 C14 C9 118.86(7)
C13 C14 C9 118.71(8)
C16 C15 C27 118.33(7)
C16 C15 C8 120.53(7)
C27 C15 C8 121.15(7)
C15 C16 C17 122.38(7)
C15 C16 C21 118.85(8)
C17 C16 C21 118.77(8)
C18 C17 C16 120.86(8)
C18 C17 H10 120.2(9)
C16 C17 H10 118.9(9)
C17 C18 C19 120.16(9)
C17 C18 H11 122.3(6)
C19 C18 H11 117.6(6)
C20 C19 C18 120.88(9)
C20 C19 H12 120.5(8)
C18 C19 H12 118.6(8)
C19 C20 C21 120.55(8)
C19 C20 H13 123.4(8)
C21 C20 H13 116.0(8)
N1 C21 C20 118.45(7)
N1 C21 C16 122.78(8)
C20 C21 C16 118.76(8)
N1 C22 C23 118.41(7)
N1 C22 C27 122.70(8)
C23 C22 C27 118.88(8)
C24 C23 C22 120.19(8)
C24 C23 H15 121.6(8)
C22 C23 H15 118.2(8)
C23 C24 C25 121.02(9)
C23 C24 H16 119.1(9)
C25 C24 H16 119.9(9)
C26 C25 C24 120.28(9)
C26 C25 H17 119.7(7)
C24 C25 H17 120.1(7)
C25 C26 C27 120.82(8)
C25 C26 H18 121.6(8)
C27 C26 H18 117.5(8)
C15 C27 C26 122.40(7)
C15 C27 C22 118.84(8)
C26 C27 C22 118.75(8)
N2 C28 C29 123.85(10)
N2 C28 H14 116.5(9)
C29 C28 H14 119.7(9)
C30 C29 C28 118.85(10)
C30 C29 H19 121.0(9)
C28 C29 H19 120.1(9)
C29 C30 C31 118.48(10)
C29 C30 H20 121.7(8)
C31 C30 H20 119.8(8)
C30 C31 C32 118.54(10)
C30 C31 H21 119.9(9)
C32 C31 H21 121.6(9)
N2 C32 C31 123.68(11)
N2 C32 H22 116.6(9)
C31 C32 H22 119.7(9)

loop_
_geom_bond_atom_site_label_1
_geom_bond_atom_site_label_2
_geom_bond_distance
O1 C1 1.3501(10)
O1 H9 0.976(19)
N1 C22 1.3490(12)
N1 C21 1.3490(12)
N2 C28 1.3349(16)
N2 C32 1.3402(16)
C1 C14 1.4081(12)
C1 C2 1.4102(12)
C2 C3 1.4288(12)
C2 C7 1.4310(11)
C3 C4 1.3656(13)
C3 H1 0.983(13)
C4 C5 1.4161(13)
C4 H2 0.995(15)
C5 C6 1.3686(13)
C5 H3 0.985(15)
C6 C7 1.4334(12)
C6 H4 0.981(14)
C7 C8 1.4078(12)
C8 C9 1.4105(11)
C8 C15 1.4912(11)
C9 C10 1.4303(12)
C9 C14 1.4391(11)
C10 C11 1.3648(13)
C10 H5 0.942(14)
C11 C12 1.4200(13)
C11 H6 0.983(16)
C12 C13 1.3660(14)
C12 H7 1.000(15)
C13 C14 1.4328(12)
C13 H8 0.988(14)
C15 C16 1.4063(12)
C15 C27 1.4081(12)
C16 C17 1.4286(13)
C16 C21 1.4342(11)
C17 C18 1.3632(14)
C17 H10 0.976(14)
C18 C19 1.4238(14)
C18 H11 1.151(12)
C19 C20 1.3633(14)
C19 H12 0.987(15)
C20 C21 1.4270(13)
C20 H13 1.037(15)
C22 C23 1.4336(12)
C22 C27 1.4351(11)
C23 C24 1.3615(14)
C23 H15 1.027(15)
C24 C25 1.4212(14)
C24 H16 1.012(16)
C25 C26 1.3672(13)
C25 H17 1.052(14)
C26 C27 1.4229(12)
C26 H18 0.963(14)
C28 C29 1.3829(16)
C28 H14 1.062(15)
C29 C30 1.3802(16)
C29 H19 1.007(16)
C30 C31 1.3842(16)
C30 H20 0.997(14)
C31 C32 1.3878(16)
C31 H21 1.024(16)
C32 H22 1.009(17)

loop_
_geom_torsion_atom_site_label_1
_geom_torsion_atom_site_label_2
_geom_torsion_atom_site_label_3
_geom_torsion_atom_site_label_4
_geom_torsion
O1 C1 C2 C3 -3.17(13)
C14 C1 C2 C3 178.05(8)
O1 C1 C2 C7 175.87(8)
C14 C1 C2 C7 -2.92(13)
C1 C2 C3 C4 177.64(9)
C7 C2 C3 C4 -1.40(14)
C2 C3 C4 C5 -0.23(15)
C3 C4 C5 C6 1.20(15)
C4 C5 C6 C7 -0.51(15)
C1 C2 C7 C8 1.96(13)
C3 C2 C7 C8 -178.99(8)
C1 C2 C7 C6 -177.02(8)
C3 C2 C7 C6 2.02(12)
C5 C6 C7 C8 179.93(9)
C5 C6 C7 C2 -1.10(13)
C2 C7 C8 C9 0.48(12)
C6 C7 C8 C9 179.42(8)
C2 C7 C8 C15 -178.10(8)
C6 C7 C8 C15 0.84(13)
C7 C8 C9 C10 178.15(8)
C15 C8 C9 C10 -3.27(13)
C7 C8 C9 C14 -1.99(12)
C15 C8 C9 C14 176.59(8)
C8 C9 C10 C11 178.88(9)
C14 C9 C10 C11 -0.98(14)
C9 C10 C11 C12 0.59(15)
C10 C11 C12 C13 0.02(16)
C11 C12 C13 C14 -0.20(15)
O1 C1 C14 C13 2.89(14)
C2 C1 C14 C13 -178.44(8)
O1 C1 C14 C9 -177.27(8)
C2 C1 C14 C9 1.41(13)
C12 C13 C14 C1 179.64(9)
C12 C13 C14 C9 -0.21(14)
C8 C9 C14 C1 1.06(13)
C10 C9 C14 C1 -179.08(8)
C8 C9 C14 C13 -179.08(8)
C10 C9 C14 C13 0.77(13)
C7 C8 C15 C16 100.16(10)
C9 C8 C15 C16 -78.41(11)
C7 C8 C15 C27 -79.28(11)
C9 C8 C15 C27 102.14(10)
C27 C15 C16 C17 179.49(8)
C8 C15 C16 C17 0.04(13)
C27 C15 C16 C21 -0.54(12)
C8 C15 C16 C21 -179.99(7)
C15 C16 C17 C18 178.87(9)
C21 C16 C17 C18 -1.10(14)
C16 C17 C18 C19 -0.07(15)
C17 C18 C19 C20 0.62(16)
C18 C19 C20 C21 0.04(15)
C22 N1 C21 C20 178.76(8)
C22 N1 C21 C16 -2.00(13)
C19 C20 C21 N1 178.06(9)
C19 C20 C21 C16 -1.20(14)
C15 C16 C21 N1 2.51(13)
C17 C16 C21 N1 -177.52(8)
C15 C16 C21 C20 -178.26(8)
C17 C16 C21 C20 1.71(12)
C21 N1 C22 C23 179.13(8)
C21 N1 C22 C27 -0.42(13)
N1 C22 C23 C24 178.73(9)
C27 C22 C23 C24 -1.70(13)
C22 C23 C24 C25 -0.46(15)
C23 C24 C25 C26 2.00(15)
C24 C25 C26 C27 -1.30(14)
C16 C15 C27 C26 178.71(8)
C8 C15 C27 C26 -1.84(12)
C16 C15 C27 C22 -1.69(12)
C8 C15 C27 C22 177.76(7)
C25 C26 C27 C15 178.73(8)
C25 C26 C27 C22 -0.87(13)
N1 C22 C27 C15 2.29(12)
C23 C22 C27 C15 -177.26(8)
N1 C22 C27 C26 -178.10(8)
C23 C22 C27 C26 2.35(12)
C32 N2 C28 C29 -0.56(18)
N2 C28 C29 C30 1.02(17)
C28 C29 C30 C31 -0.70(16)
C29 C30 C31 C32 0.02(16)
C28 N2 C32 C31 -0.19(18)
C30 C31 C32 N2 0.45(18)
